data_7702370
loop_
_publ_author_name
'Hazell, Alan'
'McGinley, John'
'Toftlund, Hans'

_publ_section_title
;
 Synthesis and structural characterisation of Group I and II metal
 complexes involving the ligand tris(2-pyridylmethyl)amine
;
_journal_issue 8
_journal_name_full 'Journal of the Chemical Society, Dalton Transactions'
_journal_page_first 1271
_journal_paper_doi 10.1039/a900359b
_journal_year 1999
_chemical_formula_moiety '[N(CH2C5H5N)3](SO4)(NO3)'
_chemical_formula_sum 'C18 H21 N5 O7 S'
_chemical_formula_weight 451.45
_chemical_name_common 'tripicolinium nitrate sulphate'
_chemical_name_systematic
;                                  
tris-2-methylpiridinium nitrate sulphate 
;
_space_group_IT_number 198
_space_group_name_Hall 'P 2ac 2ab 3'
_space_group_name_H-M_alt 'P 21 3'
_symmetry_cell_setting cubic
_symmetry_space_group_name_Hall 'P 2ac 2ab 3'
_symmetry_space_group_name_H-M 'P 21 3'
_atom_type_scat_source IntTabIV
_cell_angle_alpha 90
_cell_angle_beta 90
_cell_angle_gamma 90
_cell_formula_units_Z 4
_cell_length_a 12.6301(4)
_cell_length_b 12.6301(4)
_cell_length_c 12.6301(4)
_cell_measurement_reflns_used 8192
_cell_measurement_temperature 120
_cell_measurement_theta_max 26.9
_cell_measurement_theta_min 2.3
_cell_volume 2014.75(11)
_computing_cell_refinement 'SAINT (Siemens, 1995)'
_computing_data_collection 'SMART (Siemens, 1995)'
_computing_data_reduction 'SAINT (Siemens, 1995)'
_computing_molecular_graphics
;                                  
      ORTEP-III (Burnett & Johnson, 1996), KRYSTAL                    
;
_computing_publication_material KRYSTAL
_computing_structure_refinement 'modified ORFLS(1962), KRYSTAL'
_computing_structure_solution
;                                  
     SIR97 (Cascarano et al., 1996) KRYSTAL                           
;
_diffrn_ambient_temperature 120
_diffrn_measurement_device 'Siemens SMART CCD diffractometer'
_diffrn_measurement_method '\w rotation scans with narrow frames '
_diffrn_radiation_monochromator graphite
_diffrn_radiation_source 'x-ray tube'
_diffrn_radiation_type 'Mo K\a'
_diffrn_radiation_wavelength 0.71073
_diffrn_reflns_av_R_equivalents 0.037
_diffrn_reflns_limit_h_max 14
_diffrn_reflns_limit_h_min -10
_diffrn_reflns_limit_k_max 14
_diffrn_reflns_limit_k_min -15
_diffrn_reflns_limit_l_max 15
_diffrn_reflns_limit_l_min -14
_diffrn_reflns_number 11037
_diffrn_reflns_reduction_process 11037
_diffrn_reflns_theta_max 26.9
_diffrn_reflns_theta_min 2.3
_diffrn_standards_decay_% 0
_exptl_absorpt_coefficient_mu 0.214
_exptl_absorpt_correction_T_max 0.970
_exptl_absorpt_correction_T_min 0.920
_exptl_absorpt_correction_type integration
_exptl_crystal_colour colourless
_exptl_crystal_density_diffrn 1.488
_exptl_crystal_density_meas ?
_exptl_crystal_density_method 'not measured'
_exptl_crystal_description plate
_exptl_crystal_F_000 944
_exptl_crystal_size_max 0.42
_exptl_crystal_size_mid 0.40
_exptl_crystal_size_min 0.14
_refine_diff_density_max 0.66(8)
_refine_diff_density_min -0.48(8)
_refine_ls_abs_structure_details
;                                  
refine Rogers factor for S         
;
_refine_ls_abs_structure_Rogers -0.80(19)
_refine_ls_extinction_coef 278(66)
_refine_ls_extinction_method
;                                  
B-C type 1                         
Lorentzian isotropic (1974)
;
_refine_ls_goodness_of_fit_obs 3.640
_refine_ls_hydrogen_treatment refine_xyzUiso
_refine_ls_matrix_type full
_refine_ls_number_constraints 24
_refine_ls_number_parameters 124
_refine_ls_number_reflns 1346
_refine_ls_number_restraints 0
_refine_ls_R_factor_obs 0.035
_refine_ls_shift/esd_max 0.0011
_refine_ls_shift/esd_mean 0.0002
_refine_ls_structure_factor_coef F
_refine_ls_weighting_details 'w = 1/{[\s~cs~(F^2^)+1.01F^2^]^1/2^-|F|}^2^'
_refine_ls_weighting_scheme calc
_refine_ls_wR_factor_obs 0.050
_reflns_number_observed 1346
_reflns_number_total 1382
_reflns_observed_criterion I>3\s(I)
_cod_data_source_file 900359b.txt
_cod_data_source_block jgm1
_cod_depositor_comments
;
The following automatic conversions were performed:

data item '_exptl_crystal_density_meas' value 'not measured' was
changed to '?' -- the value is perceived as not measured.

data item '_refine_ls_weighting_scheme' value '
1/{[\s~cs~(F^2^)+1.01F^2^]^1/2^-|F|}^2^ ' was changed to 'calc'. A
new data item '_refine_ls_weighting_details' was created with the
value set to 'w = 1/{[\s~cs~(F^2^)+1.01F^2^]^1/2^-|F|}^2^'.

Automatic conversion script
Id: cif_fix_values 6909 2019-04-08 15:41:33Z antanas 
;
_cod_original_cell_volume 2014.8(1)
_cod_original_sg_symbol_H-M P213
_cod_original_formula_sum C18H21N5O7S
_cod_database_code 7702370

loop_
_symmetry_equiv_pos_as_xyz
+x,+y,+z
1/2-x,-y,1/2+z
-x,1/2+y,1/2-z
1/2+x,1/2-y,-z
+z,+x,+y
1/2+z,1/2-x,-y
1/2-z,-x,1/2+y
-z,1/2+x,1/2-y
+y,+z,+x
-y,1/2+z,1/2-x
1/2+y,1/2-z,-x
1/2-y,-z,1/2+x

loop_
_atom_site_aniso_label
_atom_site_aniso_U_11
_atom_site_aniso_U_22
_atom_site_aniso_U_33
_atom_site_aniso_U_12
_atom_site_aniso_U_13
_atom_site_aniso_U_23
S 0.0165(3) 0.0165 0.0165 -0.0018 -0.0018 -0.0018(2)
O1 0.0177(6) 0.0177 0.0177 -0.0012 -0.0012 -0.0012(5)
O2 0.0199(8) 0.0229(8) 0.0227(8) -0.0052(6) -0.0029(6) 0.0001(6)
O3 0.0400(11) 0.0398(11) 0.0445(11) 0.0132(8) 0.0245(9) 0.0197(8)
N1 0.0158(6) 0.0158 0.0158 -0.0006 -0.0006 -0.0006(7)
N3 0.0214(7) 0.0214 0.0214 0.0027 0.0027 0.0027(8)
N11 0.0167(9) 0.0165(9) 0.0183(9) 0.0011(7) -0.0007(7) 0.0002(7)
C12 0.0169(10) 0.0266(12) 0.0209(11) 0.0003(9) -0.0017(8) 0.0027(9)
C13 0.0236(12) 0.0237(12) 0.0253(12) 0.0041(9) -0.0009(9) 0.0047(8)
C14 0.0262(12) 0.0213(11) 0.0294(13) 0.0083(10) 0.0028(10) 0.0012(9)
C15 0.0244(11) 0.0210(11) 0.0210(11) -0.0010(9) 0.0046(9) -0.0020(9)
C16 0.0183(11) 0.0213(11) 0.0163(11) -0.0026(8) 0.0038(8) 0.0020(8)
C17 0.0164(11) 0.0207(11) 0.0177(11) 0.0016(8) 0.0012(8) -0.0040(8)

loop_
_atom_site_label
_atom_site_fract_x
_atom_site_fract_y
_atom_site_fract_z
_atom_site_U_iso_or_equiv
_atom_site_thermal_displace_type
_atom_site_occupancy
_atom_site_type_symbol
_atom_site_attached_hydrogens
S -0.29178(4) -0.29178 -0.29178 0.0165(2) Uij 0.3333 S 0
O1 -0.2221(1) -0.2221 -0.2221 0.0177(3) Uij 0.3333 O 0
O2 -0.3322(1) -0.3787(1) -0.2256(1) 0.0218(8) Uij 1. O 0
O3 0.3399(1) 0.3292(1) 0.4547(2) 0.0414(11) Uij 1. O 0
N1 -0.0798(1) -0.0798 -0.0798 0.0158(4) Uij 0.3333 N 0
N3 0.3737(1) 0.3737 0.3737 0.0214(4) Uij 0.3333 N 0
N11 -0.2846(1) -0.0308(1) -0.1494(1) 0.0172(9) Uij 1. N 0
C12 -0.3708(2) -0.0038(2) -0.2056(2) 0.0215(11) Uij 1. C 0
C13 -0.4220(2) 0.0898(2) -0.1840(2) 0.0242(12) Uij 1. C 0
C14 -0.3796(2) 0.1555(2) -0.1067(2) 0.0256(12) Uij 1. C 0
C15 -0.2894(2) 0.1259(2) -0.0512(2) 0.0221(11) Uij 1. C 0
C16 -0.2422(2) 0.0297(2) -0.0730(2) 0.0186(11) Uij 1. C 0
C17 -0.1487(2) -0.0125(2) -0.0135(2) 0.0183(11) Uij 1. C 0
HN11 -0.266(2) -0.091(3) -0.161(2) 0.035(8) Uiso 1. H 0
H12 -0.389(2) -0.046(2) -0.263(2) 0.027(7) Uiso 1. H 0
H13 -0.487(2) 0.106(2) -0.227(2) 0.036(7) Uiso 1. H 0
H14 -0.415(2) 0.219(2) -0.093(2) 0.016(5) Uiso 1. H 0
H15 -0.270(2) 0.167(2) 0.009(2) 0.012(5) Uiso 1. H 0
H17a -0.109(2) 0.043(2) 0.024(2) 0.020(5) Uiso 1. H 0
H17b -0.179(2) -0.051(2) 0.044(2) 0.039(7) Uiso 1. H 0

loop_
_geom_angle_atom_site_label_1
_geom_angle_atom_site_label_2
_geom_angle_atom_site_label_3
_geom_angle
_geom_angle_site_symmetry_1
_geom_angle_site_symmetry_3
O1 S O2 107.66(7) . .
O1 S O2 107.66(7) . 5_555
O1 S O2 107.66(7) . 9_555
O2 S O2 111.22(6) . 5_555
O2 S O2 111.22(6) . 9_555
O2 S O2 111.22(6) 5_555 9_555
O3 N3 O3 120.0(1) . 5_555
O3 N3 O3 120.0(1) . 9_555
O3 N3 O3 120.0(1) 5_555 9_555
C17 N1 C17 110.3(1) . 5_555
C17 N1 C17 110.3(1) . 9_555
C17 N1 C17 110.3(1) 5_555 9_555
C12 N11 C16 123.9(2) . .
N11 C12 C13 119.6(2) . .
C12 C13 C14 118.2(2) . .
C13 C14 C15 120.7(2) . .
C14 C15 C16 119.4(2) . .
N11 C16 C15 118.1(2) . .
N11 C16 C17 118.2(2) . .
C15 C16 C17 123.6(2) . .
N1 C17 C16 112.6(2) . .
C16 N11 HN11 123.2(20) . .
C12 N11 HN11 112.3(20) . .
N11 C12 H12 118.1(15) . .
C13 C12 H12 121.9(15) . .
C12 C13 H13 116.7(15) . .
C14 C13 H13 125.2(15) . .
C15 C14 H14 122.6(13) . .
C13 C14 H14 116.8(13) . .
C16 C15 H15 121.7(13) . .
C14 C15 H15 117.9(13) . .
H17a C17 H17b 101.5(20) . .
N1 C17 H17b 112.0(18) . .
C16 C17 H17b 104.4(15) . .
N1 C17 H17a 112.4(13) . .
C16 C17 H17a 113.0(13) . .

loop_
_geom_bond_atom_site_label_D
_geom_bond_atom_site_label_H
_geom_contact_atom_site_label_a
_geom_bond_distance_DH
_geom_contact_distance_HA
_geom_contact_distance_DA
_geom_angle_DHA
N11 HN11 O1 0.81(3) 1.91(3) 2.702(2) 166(3)

loop_
_geom_bond_atom_site_label_1
_geom_bond_atom_site_label_2
_geom_bond_distance
_geom_bond_site_symmetry_1
_geom_bond_site_symmetry_2
S O1 1.524(1) . .
S O2 1.471(2) . .
S O2 1.471(2) . 5_555
S O2 1.471(2) . 9_555
N3 O3 1.243(2) . .
N3 O3 1.243(2) . 5_555
N3 O3 1.243(2) . 9_555
N1 C17 1.477(2) . .
N1 C17 1.477(2) . 5_555
N1 C17 1.477(2) . 9_555
N11 C16 1.343(3) . .
N11 C12 1.344(3) . .
C12 C13 1.375(3) . .
C13 C14 1.389(3) . .
C14 C15 1.388(3) . .
C15 C16 1.381(3) . .
C16 C17 1.497(3) . .
N11 HN11 0.81(3) . .
C12 H12 0.93(2) . .
C13 H13 1.00(3) . .
C14 H14 0.93(2) . .
C15 H15 0.95(2) . .
C17 H17b 0.95(3) . .
C17 H17a 0.98(2) . .

loop_
_cod_changelog_entry_id
_cod_changelog_entry_author
_cod_changelog_entry_date
_cod_changelog_entry_text
1
;cod-tools version 3.8.0
Id: cif_guess_AMCSD_atom_types 9581 2023-05-17 12:35:41Z saulius
;
2023-07-08T16:49:47+03:00
;Derived atom types and hydrogen counts
from atom names that follow the AMCSD naming convention
(Wat == water, O-H == hydroxyl).
;
2 'Vaitkus, Antanas' 2023-12-14T20:10:06+02:00
;
 Corrected the GEOM_BOND loop by removing the '_geom_bond_publ_flag' data name.
;
